data_8000057
loop_
_publ_author_name
'Yosuke Uchiyama'
'Gaku Yamamoto'

_publ_section_title
;
 A Bromine Adduct of 2,3,6,7,14,15-Hexamethyl-9,10-distibatriptycene.
 The First Stibonium--Stiborate Zwitterion
;
_journal_issue 7
_journal_name_full 'Chemistry Letters'
_journal_page_first 966
_journal_paper_doi 10.1246/cl.2005.966
_journal_volume 34
_journal_year 2005
_chemical_formula_moiety 'C24 H24 Br4 Sb2, C H Cl3'
_chemical_formula_sum 'C25 H25 Br4 Cl3 Sb2'
_chemical_formula_weight 994.94
_chemical_melting_point 203.5(5)
_chemical_name_common 'bromine adduct'
_chemical_name_systematic
; 
9,9,9,10-tetrabromo-2,3,6,7,14,15-hexamethyl-9,10-
distibatriptycene 
;
_space_group_IT_number 14
_symmetry_cell_setting monoclinic
_symmetry_space_group_name_Hall '-P 2yn'
_symmetry_space_group_name_H-M 'P 1 21/n 1'
_atom_sites_solution_hydrogens geom
_atom_sites_solution_primary direct
_atom_sites_solution_secondary difmap
_audit_creation_method SHELXL-97
_cell_angle_alpha 90.0000(7)
_cell_angle_beta 100.1844(8)
_cell_angle_gamma 90.0000(7)
_cell_formula_units_Z 4
_cell_length_a 11.0798(4)
_cell_length_b 18.9219(7)
_cell_length_c 14.3459(8)
_cell_measurement_temperature 113(2)
_cell_volume 2960.2(2)
_computing_cell_refinement Crystalclear
_computing_data_collection Crystalclear
_computing_data_reduction YadokariXG
_computing_molecular_graphics 'ORTEP-III ver.1.0.3'
_computing_publication_material YadaokariXG
_computing_structure_refinement 'SHELXL-97 (Sheldrick, 1997)'
_computing_structure_solution 'SHELXS-97 (Sheldrick, 1990)'
_diffrn_ambient_temperature 113(2)
_diffrn_measurement_device_type 'Rigaku Mercury'
_diffrn_measurement_method \w
_diffrn_radiation_monochromator graphite
_diffrn_radiation_source 'fine-focus sealed tube'
_diffrn_radiation_type MoK\a
_diffrn_radiation_wavelength 0.71070
_diffrn_reflns_av_R_equivalents 0.0279
_diffrn_reflns_av_sigmaI/netI 0.0360
_diffrn_reflns_limit_h_max 14
_diffrn_reflns_limit_h_min -14
_diffrn_reflns_limit_k_max 24
_diffrn_reflns_limit_k_min -21
_diffrn_reflns_limit_l_max 16
_diffrn_reflns_limit_l_min -18
_diffrn_reflns_number 19685
_diffrn_reflns_theta_max 27.48
_diffrn_reflns_theta_min 3.04
_exptl_absorpt_coefficient_mu 7.510
_exptl_absorpt_correction_T_max 0.3151
_exptl_absorpt_correction_T_min 0.3151
_exptl_absorpt_correction_type empirical
_exptl_crystal_colour colourless
_exptl_crystal_density_diffrn 2.232
_exptl_crystal_density_method 'not measured'
_exptl_crystal_description prism
_exptl_crystal_F_000 1872
_exptl_crystal_size_max 0.20
_exptl_crystal_size_mid 0.20
_exptl_crystal_size_min 0.20
_refine_ls_extinction_method none
_refine_ls_goodness_of_fit_ref 1.063
_refine_ls_hydrogen_treatment constr
_refine_ls_matrix_type full
_refine_ls_number_parameters 313
_refine_ls_number_reflns 5973
_refine_ls_number_restraints 0
_refine_ls_restrained_S_all 1.063
_refine_ls_R_factor_all 0.0271
_refine_ls_R_factor_gt 0.0247
_refine_ls_shift/su_max 0.001
_refine_ls_shift/su_mean 0.000
_refine_ls_structure_factor_coef Fsqd
_refine_ls_weighting_details 'calc w=1/[\s^2^(Fo^2^)+(0.0262P)^2^+0.0000P] where P=(Fo^2^+2Fc^2^)/3'
_refine_ls_weighting_scheme calc
_refine_ls_wR_factor_gt 0.0550
_refine_ls_wR_factor_ref 0.0561
_reflns_number_gt 5585
_reflns_number_total 5973
_reflns_threshold_expression >2sigma(I)
_cod_depositor_comments
;
The following automatic conversions were performed:

'_chemical_melting_point' value '203-204' was changed to '203.5(5)' -
the average value was taken and precision was estimated.

Automatic conversion script
Id: cif_fix_values 1646 2011-03-28 12:23:43Z adriana 
;
_cod_original_sg_symbol_H-M P21/n
_cod_database_code 8000057

loop_
_symmetry_equiv_pos_as_xyz
'x, y, z'
'-x+1/2, y+1/2, -z+1/2'
'-x, -y, -z'
'x-1/2, -y-1/2, z-1/2'

loop_
_atom_site_label
_atom_site_type_symbol
_atom_site_fract_x
_atom_site_fract_y
_atom_site_fract_z
_atom_site_U_iso_or_equiv
_atom_site_adp_type
_atom_site_occupancy
_atom_site_symmetry_multiplicity
_atom_site_calc_flag
_atom_site_refinement_flags
Sb1 Sb -0.301955(19) 0.189275(11) 0.068305(15) 0.00846(6) Uani 1 1 d .
Sb2 Sb -0.273245(19) 0.207746(11) 0.308782(16) 0.00954(6) Uani 1 1 d .
Br3 Br -0.36270(3) 0.077879(17) -0.03994(2) 0.01437(8) Uani 1 1 d .
Br4 Br -0.27834(3) 0.21550(2) 0.47548(3) 0.02031(9) Uani 1 1 d .
Br5 Br -0.44902(3) 0.259810(18) -0.06781(3) 0.01514(8) Uani 1 1 d .
Br6 Br -0.12678(3) 0.208758(18) -0.03174(2) 0.01407(8) Uani 1 1 d .
Cl7 Cl 0.15234(9) 0.42405(5) 0.19360(8) 0.0281(2) Uani 1 1 d .
Cl8 Cl 0.06640(9) 0.27981(5) 0.17049(7) 0.0255(2) Uani 1 1 d .
Cl9 Cl 0.32633(8) 0.30894(5) 0.21047(7) 0.0213(2) Uani 1 1 d .
C10 C -0.1876(3) 0.41390(17) 0.1320(3) 0.0133(7) Uani 1 1 d .
C11 C -0.0501(3) 0.01615(17) 0.1943(3) 0.0120(7) Uani 1 1 d .
C12 C -0.4567(3) 0.16729(17) 0.1401(2) 0.0116(7) Uani 1 1 d .
C13 C -0.4458(3) 0.17405(16) 0.2388(2) 0.0104(7) Uani 1 1 d .
C14 C 0.0226(3) -0.03189(19) 0.3600(3) 0.0204(8) Uani 1 1 d .
H1 H 0.0274 -0.0155 0.4254 0.031 Uiso 1 1 calc R
H2 H 0.1055 -0.0399 0.3473 0.031 Uiso 1 1 calc R
H3 H -0.0240 -0.0761 0.3511 0.031 Uiso 1 1 calc R
C15 C -0.0406(3) 0.02320(17) 0.2930(3) 0.0134(7) Uani 1 1 d .
C16 C -0.1953(3) 0.36218(17) 0.2835(3) 0.0127(7) Uani 1 1 d .
H4 H -0.1847 0.3655 0.3505 0.015 Uiso 1 1 calc R
C17 C -0.7550(3) 0.11348(19) 0.2867(3) 0.0210(8) Uani 1 1 d .
H5 H -0.7267 0.1178 0.3552 0.031 Uiso 1 1 calc R
H6 H -0.7831 0.0650 0.2716 0.031 Uiso 1 1 calc R
H7 H -0.8229 0.1464 0.2667 0.031 Uiso 1 1 calc R
C18 C -0.7846(3) 0.09867(19) 0.0786(3) 0.0185(8) Uani 1 1 d .
H8 H -0.8057 0.0526 0.1026 0.028 Uiso 1 1 calc R
H9 H -0.7758 0.0941 0.0121 0.028 Uiso 1 1 calc R
H10 H -0.8498 0.1327 0.0837 0.028 Uiso 1 1 calc R
C19 C -0.5677(3) 0.14252(16) 0.0913(2) 0.0122(7) Uani 1 1 d .
H11 H -0.5781 0.1377 0.0244 0.015 Uiso 1 1 calc R
C20 C 0.1803(3) 0.33548(19) 0.2323(3) 0.0186(8) Uani 1 1 d .
H12 H 0.1791 0.3325 0.3017 0.022 Uiso 1 1 calc R
C21 C 0.0051(3) -0.04663(18) 0.1524(3) 0.0164(7) Uani 1 1 d .
H13 H -0.0074 -0.0417 0.0834 0.025 Uiso 1 1 calc R
H14 H -0.0347 -0.0900 0.1688 0.025 Uiso 1 1 calc R
H15 H 0.0931 -0.0489 0.1778 0.025 Uiso 1 1 calc R
C22 C -0.1619(3) 0.47577(18) 0.0712(3) 0.0195(8) Uani 1 1 d .
H16 H -0.2139 0.5158 0.0816 0.029 Uiso 1 1 calc R
H17 H -0.1797 0.4620 0.0043 0.029 Uiso 1 1 calc R
H18 H -0.0755 0.4894 0.0883 0.029 Uiso 1 1 calc R
C23 C -0.2366(3) 0.29904(16) 0.2381(2) 0.0111(7) Uani 1 1 d .
C24 C -0.6509(3) 0.13067(17) 0.2355(3) 0.0131(7) Uani 1 1 d .
C25 C -0.1745(3) 0.12323(16) 0.1683(2) 0.0099(7) Uani 1 1 d .
C26 C -0.2523(3) 0.29062(17) 0.1401(2) 0.0115(7) Uani 1 1 d .
C27 C -0.1617(3) 0.12950(17) 0.2665(2) 0.0109(7) Uani 1 1 d .
C29 C -0.5405(3) 0.15560(17) 0.2859(3) 0.0134(7) Uani 1 1 d .
H19 H -0.5297 0.1600 0.3528 0.016 Uiso 1 1 calc R
C30 C -0.6648(3) 0.12442(17) 0.1366(3) 0.0127(7) Uani 1 1 d .
C32 C -0.2273(3) 0.35009(17) 0.0880(2) 0.0129(7) Uani 1 1 d .
H20 H -0.2377 0.3468 0.0209 0.015 Uiso 1 1 calc R
C33 C -0.1700(3) 0.41995(17) 0.2307(3) 0.0122(7) Uani 1 1 d .
C36 C -0.1147(3) 0.06671(16) 0.1340(2) 0.0107(7) Uani 1 1 d .
H21 H -0.1178 0.0624 0.0676 0.013 Uiso 1 1 calc R
C39 C -0.0948(3) 0.08155(17) 0.3286(2) 0.0122(7) Uani 1 1 d .
H22 H -0.0860 0.0885 0.3950 0.015 Uiso 1 1 calc R
C41 C -0.1224(3) 0.48712(17) 0.2800(3) 0.0155(7) Uani 1 1 d .
H23 H -0.0396 0.4967 0.2677 0.023 Uiso 1 1 calc R
H24 H -0.1197 0.4821 0.3483 0.023 Uiso 1 1 calc R
H25 H -0.1767 0.5264 0.2560 0.023 Uiso 1 1 calc R

loop_
_atom_site_aniso_label
_atom_site_aniso_U_11
_atom_site_aniso_U_22
_atom_site_aniso_U_33
_atom_site_aniso_U_23
_atom_site_aniso_U_13
_atom_site_aniso_U_12
Sb1 0.01008(10) 0.00773(11) 0.00881(11) -0.00006(8) 0.00504(8) -0.00050(8)
Sb2 0.01257(11) 0.00818(12) 0.00942(11) -0.00065(8) 0.00615(8) -0.00063(8)
Br3 0.01699(16) 0.01206(17) 0.01468(17) -0.00354(14) 0.00444(13) -0.00166(13)
Br4 0.02409(19) 0.0284(2) 0.01073(18) -0.00369(15) 0.00930(14) -0.00603(15)
Br5 0.01570(16) 0.01493(18) 0.01498(18) 0.00387(14) 0.00324(13) 0.00132(13)
Br6 0.01537(16) 0.01552(18) 0.01376(17) -0.00026(14) 0.00927(13) -0.00183(13)
Cl7 0.0222(5) 0.0183(5) 0.0460(6) 0.0059(4) 0.0121(4) 0.0041(4)
Cl8 0.0226(5) 0.0302(5) 0.0250(5) -0.0060(4) 0.0075(4) -0.0092(4)
Cl9 0.0208(4) 0.0194(5) 0.0237(5) -0.0022(4) 0.0038(4) 0.0028(3)
C10 0.0117(15) 0.0089(17) 0.0205(19) 0.0036(14) 0.0064(13) 0.0008(13)
C11 0.0068(14) 0.0103(16) 0.0199(18) -0.0014(14) 0.0053(13) -0.0006(12)
C12 0.0134(15) 0.0069(16) 0.0169(18) 0.0016(14) 0.0089(13) 0.0013(12)
C13 0.0117(15) 0.0060(16) 0.0139(17) -0.0002(13) 0.0031(13) 0.0008(12)
C14 0.0235(19) 0.020(2) 0.020(2) 0.0048(16) 0.0086(15) 0.0075(15)
C15 0.0101(15) 0.0114(17) 0.0193(19) 0.0026(14) 0.0045(13) -0.0001(13)
C16 0.0131(15) 0.0101(17) 0.0156(18) -0.0011(14) 0.0039(13) 0.0029(13)
C17 0.0172(17) 0.021(2) 0.028(2) 0.0005(17) 0.0127(16) -0.0023(15)
C18 0.0161(17) 0.0178(19) 0.023(2) -0.0036(16) 0.0065(15) -0.0027(14)
C19 0.0149(16) 0.0095(17) 0.0130(17) -0.0006(14) 0.0044(13) 0.0013(13)
C20 0.0218(18) 0.0183(19) 0.0168(19) -0.0006(15) 0.0063(15) -0.0027(15)
C21 0.0161(17) 0.0142(18) 0.0202(19) -0.0016(15) 0.0064(14) 0.0044(14)
C22 0.028(2) 0.0106(18) 0.021(2) 0.0018(15) 0.0069(16) -0.0035(15)
C23 0.0131(15) 0.0095(17) 0.0120(17) 0.0020(13) 0.0058(13) 0.0003(12)
C24 0.0146(16) 0.0083(17) 0.0189(19) 0.0016(14) 0.0097(14) 0.0008(13)
C25 0.0101(15) 0.0077(16) 0.0128(17) -0.0020(13) 0.0048(12) -0.0035(12)
C26 0.0111(15) 0.0104(17) 0.0146(18) -0.0013(14) 0.0069(13) 0.0015(12)
C27 0.0088(14) 0.0088(16) 0.0159(17) -0.0022(14) 0.0048(13) -0.0014(12)
C29 0.0166(16) 0.0103(17) 0.0155(18) -0.0013(14) 0.0086(14) 0.0017(13)
C30 0.0129(15) 0.0049(16) 0.0220(19) 0.0009(14) 0.0080(14) 0.0003(12)
C32 0.0138(16) 0.0145(18) 0.0122(17) 0.0020(14) 0.0069(13) -0.0009(13)
C33 0.0105(15) 0.0071(16) 0.0198(19) -0.0010(14) 0.0049(13) 0.0029(12)
C36 0.0096(14) 0.0100(17) 0.0137(17) -0.0014(14) 0.0058(13) -0.0015(12)
C39 0.0140(15) 0.0156(18) 0.0081(16) -0.0003(14) 0.0052(12) -0.0021(13)
C41 0.0165(16) 0.0079(17) 0.022(2) -0.0012(15) 0.0031(14) 0.0011(13)

loop_
_atom_type_symbol
_atom_type_description
_atom_type_scat_dispersion_real
_atom_type_scat_dispersion_imag
_atom_type_scat_source
C C 0.0033 0.0016 'International Tables Vol C Tables 4.2.6.8 and 6.1.1.4'
H H 0.0000 0.0000 'International Tables Vol C Tables 4.2.6.8 and 6.1.1.4'
Cl Cl 0.1484 0.1585 'International Tables Vol C Tables 4.2.6.8 and 6.1.1.4'
Br Br -0.2901 2.4595 'International Tables Vol C Tables 4.2.6.8 and 6.1.1.4'
Sb Sb -0.5866 1.5461 'International Tables Vol C Tables 4.2.6.8 and 6.1.1.4'

loop_
_geom_angle_atom_site_label_1
_geom_angle_atom_site_label_2
_geom_angle_atom_site_label_3
_geom_angle
C12 Sb1 C26 95.56(12)
C12 Sb1 C25 92.89(12)
C26 Sb1 C25 96.33(12)
C12 Sb1 Br3 89.18(9)
C26 Sb1 Br3 171.98(9)
C25 Sb1 Br3 89.87(8)
C12 Sb1 Br6 174.58(9)
C26 Sb1 Br6 89.19(9)
C25 Sb1 Br6 89.15(8)
Br3 Sb1 Br6 85.808(12)
C12 Sb1 Br5 90.68(9)
C26 Sb1 Br5 88.66(9)
C25 Sb1 Br5 173.55(9)
Br3 Sb1 Br5 84.811(12)
Br6 Sb1 Br5 86.835(13)
C23 Sb2 C27 105.71(13)
C23 Sb2 C13 105.03(13)
C27 Sb2 C13 100.50(12)
C23 Sb2 Br4 118.37(9)
C27 Sb2 Br4 116.82(10)
C13 Sb2 Br4 108.36(9)
C32 C10 C33 120.3(3)
C32 C10 C22 118.9(3)
C33 C10 C22 120.8(3)
C36 C11 C15 119.8(3)
C36 C11 C21 119.4(3)
C15 C11 C21 120.8(3)
C19 C12 C13 116.8(3)
C19 C12 Sb1 121.7(3)
C13 C12 Sb1 121.5(2)
C29 C13 C12 122.0(3)
C29 C13 Sb2 123.1(3)
C12 C13 Sb2 114.8(2)
C15 C14 H1 109.5
C15 C14 H2 109.5
H1 C14 H2 109.5
C15 C14 H3 109.5
H1 C14 H3 109.5
H2 C14 H3 109.5
C39 C15 C11 118.8(3)
C39 C15 C14 119.8(3)
C11 C15 C14 121.4(3)
C33 C16 C23 120.0(3)
C33 C16 H4 120.0
C23 C16 H4 120.0
C24 C17 H5 109.5
C24 C17 H6 109.5
H5 C17 H6 109.5
C24 C17 H7 109.5
H5 C17 H7 109.5
H6 C17 H7 109.5
C30 C18 H8 109.5
C30 C18 H9 109.5
H8 C18 H9 109.5
C30 C18 H10 109.5
H8 C18 H10 109.5
H9 C18 H10 109.5
C12 C19 C30 122.4(3)
C12 C19 H11 118.8
C30 C19 H11 118.8
Cl8 C20 Cl9 109.7(2)
Cl8 C20 Cl7 109.7(2)
Cl9 C20 Cl7 109.04(19)
Cl8 C20 H12 109.4
Cl9 C20 H12 109.4
Cl7 C20 H12 109.4
C11 C21 H13 109.5
C11 C21 H14 109.5
H13 C21 H14 109.5
C11 C21 H15 109.5
H13 C21 H15 109.5
H14 C21 H15 109.5
C10 C22 H16 109.5
C10 C22 H17 109.5
H16 C22 H17 109.5
C10 C22 H18 109.5
H16 C22 H18 109.5
H17 C22 H18 109.5
C26 C23 C16 122.7(3)
C26 C23 Sb2 113.4(2)
C16 C23 Sb2 123.9(3)
C29 C24 C30 118.9(3)
C29 C24 C17 119.9(3)
C30 C24 C17 121.2(3)
C36 C25 C27 116.9(3)
C36 C25 Sb1 119.5(2)
C27 C25 Sb1 123.1(2)
C23 C26 C32 116.3(3)
C23 C26 Sb1 123.2(2)
C32 C26 Sb1 120.3(2)
C39 C27 C25 122.6(3)
C39 C27 Sb2 123.6(3)
C25 C27 Sb2 113.2(2)
C13 C29 C24 120.2(3)
C13 C29 H19 119.9
C24 C29 H19 119.9
C19 C30 C24 119.7(3)
C19 C30 C18 119.7(3)
C24 C30 C18 120.6(3)
C10 C32 C26 121.8(3)
C10 C32 H20 119.1
C26 C32 H20 119.1
C16 C33 C10 118.8(3)
C16 C33 C41 119.9(3)
C10 C33 C41 121.3(3)
C25 C36 C11 121.9(3)
C25 C36 H21 119.0
C11 C36 H21 119.0
C27 C39 C15 119.8(3)
C27 C39 H22 120.1
C15 C39 H22 120.1
C33 C41 H23 109.5
C33 C41 H24 109.5
H23 C41 H24 109.5
C33 C41 H25 109.5
H23 C41 H25 109.5
H24 C41 H25 109.5

loop_
_geom_bond_atom_site_label_1
_geom_bond_atom_site_label_2
_geom_bond_distance
Sb1 C12 2.190(3)
Sb1 C26 2.200(3)
Sb1 C25 2.213(3)
Sb1 Br3 2.6339(4)
Sb1 Br6 2.6359(4)
Sb1 Br5 2.6691(4)
Sb2 C23 2.080(3)
Sb2 C27 2.086(3)
Sb2 C13 2.096(3)
Sb2 Br4 2.4066(4)
Cl7 C20 1.775(4)
Cl8 C20 1.759(4)
Cl9 C20 1.774(4)
C10 C32 1.397(5)
C10 C33 1.400(5)
C10 C22 1.517(5)
C11 C36 1.399(5)
C11 C15 1.408(5)
C11 C21 1.508(4)
C12 C19 1.385(5)
C12 C13 1.405(5)
C13 C29 1.389(4)
C14 C15 1.504(5)
C14 H1 0.9800
C14 H2 0.9800
C14 H3 0.9800
C15 C39 1.396(5)
C16 C33 1.386(5)
C16 C23 1.398(5)
C16 H4 0.9500
C17 C24 1.509(4)
C17 H5 0.9800
C17 H6 0.9800
C17 H7 0.9800
C18 C30 1.517(5)
C18 H8 0.9800
C18 H9 0.9800
C18 H10 0.9800
C19 C30 1.394(4)
C19 H11 0.9500
C20 H12 1.0000
C21 H13 0.9800
C21 H14 0.9800
C21 H15 0.9800
C22 H16 0.9800
C22 H17 0.9800
C22 H18 0.9800
C23 C26 1.394(5)
C24 C29 1.389(5)
C24 C30 1.405(5)
C25 C36 1.394(4)
C25 C27 1.396(5)
C26 C32 1.406(5)
C27 C39 1.389(5)
C29 H19 0.9500
C32 H20 0.9500
C33 C41 1.504(5)
C36 H21 0.9500
C39 H22 0.9500
C41 H23 0.9800
C41 H24 0.9800
C41 H25 0.9800
